data_4324764
loop_
_publ_author_name
'Vladimir B. Arion'
'Peter Rapta'
'Joshua Telser'
'Sergiu S. Shova'
'Martin Breza'
'Karol Lu\<spai'
'Jozef Ko\<zi\<sek'

_publ_section_title
;
 Syntheses, Electronic Structures, and EPR/UV-Vis-NIR
 Spectroelectrochemistry of Nickel(II), Copper(II), and Zinc(II) Complexes
 with a Tetradentate Ligand Based on S-Methylisothiosemicarbazide
;
_journal_name_full 'Inorganic Chemistry'
_journal_page_first 2918
_journal_page_last 2931
_journal_paper_doi 10.1021/ic102277v
_journal_volume 50
_journal_year 2011
_chemical_formula_moiety 'C23 H31 Cu N3 O3 S'
_chemical_formula_sum 'C23 H31 Cu N3 O3 S'
_chemical_formula_weight 493.11
_space_group_IT_number 62
_symmetry_cell_setting orthorhombic
_symmetry_space_group_name_Hall '-P 2ac 2n'
_symmetry_space_group_name_H-M 'P n m a'
_atom_sites_solution_hydrogens geom
_atom_sites_solution_primary direct
_atom_sites_solution_secondary difmap
_audit_creation_method SHELXL-97
_cell_angle_alpha 90.00
_cell_angle_beta 90.00
_cell_angle_gamma 90.00
_cell_formula_units_Z 4
_cell_length_a 31.637(6)
_cell_length_b 6.9058(14)
_cell_length_c 10.956(2)
_cell_measurement_reflns_used 9935
_cell_measurement_temperature 100(2)
_cell_measurement_theta_max 26.70
_cell_measurement_theta_min 2.68
_cell_volume 2393.7(8)
_computing_structure_refinement 'SHELXL-97 (Sheldrick, 1997)'
_computing_structure_solution 'SHELXS-97 (Sheldrick, 1990)'
_diffrn_ambient_temperature 100(2)
_diffrn_measured_fraction_theta_full 0.994
_diffrn_measured_fraction_theta_max 0.994
_diffrn_radiation_monochromator graphite
_diffrn_radiation_source 'fine-focus sealed tube'
_diffrn_radiation_type MoK\a
_diffrn_radiation_wavelength 0.71073
_diffrn_reflns_av_R_equivalents 0.0762
_diffrn_reflns_av_sigmaI/netI 0.0283
_diffrn_reflns_limit_h_max 39
_diffrn_reflns_limit_h_min -39
_diffrn_reflns_limit_k_max 8
_diffrn_reflns_limit_k_min -8
_diffrn_reflns_limit_l_max 13
_diffrn_reflns_limit_l_min -13
_diffrn_reflns_number 57330
_diffrn_reflns_theta_full 26.00
_diffrn_reflns_theta_max 26.00
_diffrn_reflns_theta_min 2.58
_exptl_absorpt_coefficient_mu 1.028
_exptl_absorpt_correction_T_max 0.8953
_exptl_absorpt_correction_T_min 0.4935
_exptl_absorpt_correction_type multi-scan
_exptl_absorpt_process_details SADABS
_exptl_crystal_colour brown
_exptl_crystal_density_diffrn 1.368
_exptl_crystal_description plate
_exptl_crystal_F_000 1036
_exptl_crystal_size_max 0.80
_exptl_crystal_size_mid 0.45
_exptl_crystal_size_min 0.11
_refine_diff_density_max 0.551
_refine_diff_density_min -0.436
_refine_diff_density_rms 0.076
_refine_ls_extinction_method none
_refine_ls_goodness_of_fit_ref 1.036
_refine_ls_hydrogen_treatment constr
_refine_ls_matrix_type full
_refine_ls_number_parameters 201
_refine_ls_number_reflns 2546
_refine_ls_number_restraints 1
_refine_ls_restrained_S_all 1.036
_refine_ls_R_factor_all 0.0536
_refine_ls_R_factor_gt 0.0382
_refine_ls_shift/su_max 0.001
_refine_ls_shift/su_mean 0.000
_refine_ls_structure_factor_coef Fsqd
_refine_ls_weighting_details 'calc w=1/[\s^2^(Fo^2^)+(0.0383P)^2^+4.1846P] where P=(Fo^2^+2Fc^2^)/3'
_refine_ls_weighting_scheme calc
_refine_ls_wR_factor_gt 0.0887
_refine_ls_wR_factor_ref 0.0967
_reflns_number_gt 2104
_reflns_number_total 2546
_reflns_threshold_expression >2sigma(I)
_cod_data_source_file ic102277v_si_002_1.cif
_cod_data_source_block VLAR023
_cod_original_cell_volume 2393.6(8)
_cod_database_code 4324764

loop_
_symmetry_equiv_pos_as_xyz
'x, y, z'
'-x+1/2, -y, z+1/2'
'x+1/2, -y+1/2, -z+1/2'
'-x, y+1/2, -z'
'-x, -y, -z'
'x-1/2, y, -z-1/2'
'-x-1/2, y-1/2, z-1/2'
'x, -y-1/2, z'

loop_
_atom_site_label
_atom_site_type_symbol
_atom_site_fract_x
_atom_site_fract_y
_atom_site_fract_z
_atom_site_U_iso_or_equiv
_atom_site_adp_type
_atom_site_occupancy
_atom_site_symmetry_multiplicity
_atom_site_calc_flag
_atom_site_refinement_flags
_atom_site_disorder_assembly
_atom_site_disorder_group
Cu1 Cu 0.211898(13) 0.2500 0.12473(4) 0.02069(14) Uani 1 2 d S . .
S1 S 0.34676(3) 0.2500 0.01069(9) 0.0264(2) Uani 1 2 d S . .
O2 O 0.20628(7) 0.2500 0.3005(2) 0.0244(6) Uani 1 2 d S . .
O1 O 0.15333(8) 0.2500 0.0966(2) 0.0347(7) Uani 1 2 d S A .
N3 N 0.27253(9) 0.2500 0.1390(3) 0.0212(6) Uani 1 2 d S . .
N1 N 0.22561(9) 0.2500 -0.0451(3) 0.0288(7) Uani 1 2 d S . .
N2 N 0.26881(9) 0.2500 -0.0744(3) 0.0298(7) Uani 1 2 d S . .
C20 C 0.06381(11) 0.2500 0.1133(3) 0.0245(8) Uani 1 2 d SD . .
C12 C 0.21715(12) 0.2500 0.5112(3) 0.0274(8) Uani 1 2 d S . .
H1 H 0.1875 0.2799 0.5104 0.041 Uiso 0.50 1 d PR . .
H2 H 0.2320 0.3456 0.5583 0.041 Uiso 0.50 1 d PR . .
H3 H 0.2214 0.1246 0.5469 0.041 Uiso 0.50 1 d PR . .
C7 C 0.19937(12) 0.2500 -0.1358(3) 0.0278(8) Uani 1 2 d S . .
H4 H 0.2105 0.2500 -0.2143 0.033 Uiso 1 2 d SR . .
C10 C 0.27879(13) 0.2500 0.3594(4) 0.0373(10) Uani 1 2 d S . .
C1 C 0.13348(11) 0.2500 -0.0070(3) 0.0186(7) Uani 1 2 d S . .
C2 C 0.08784(11) 0.2500 -0.0082(3) 0.0199(7) Uani 1 2 d S A .
C3 C 0.06795(12) 0.2500 -0.1198(3) 0.0357(10) Uani 1 2 d S . .
H5 H 0.0386 0.2500 -0.1195 0.043 Uiso 1 2 d SR A .
C4 C 0.08830(12) 0.2500 -0.2353(3) 0.0298(9) Uani 1 2 d S . .
C5 C 0.13128(11) 0.2500 -0.2339(3) 0.0202(7) Uani 1 2 d S . .
H6 H 0.1458 0.2500 -0.3077 0.024 Uiso 1 2 d SR A .
C6 C 0.15455(11) 0.2500 -0.1232(3) 0.0208(7) Uani 1 2 d S A .
C22 C 0.07463(10) 0.4308(4) 0.1861(3) 0.0406(7) Uani 1 1 d . A .
H7 H 0.0666 0.5437 0.1405 0.061 Uiso 1 1 d R . .
H8 H 0.1045 0.4339 0.2014 0.061 Uiso 1 1 d R . .
H9 H 0.0597 0.4290 0.2623 0.061 Uiso 1 1 d R . .
C11 C 0.23384(11) 0.2500 0.3832(3) 0.0251(8) Uani 1 2 d S . .
C15 C 0.35212(13) 0.2500 -0.1523(4) 0.0413(11) Uani 1 2 d S . .
H10 H 0.3387 0.1370 -0.1853 0.062 Uiso 0.50 1 d PR . .
H11 H 0.3816 0.2500 -0.1735 0.062 Uiso 1 2 d SR . .
H12 H 0.3390 0.3640 -0.1852 0.062 Uiso 0.50 1 d PR . .
C8 C 0.29145(10) 0.2500 0.0235(3) 0.0220(7) Uani 1 2 d S . .
C43 C 0.08810(12) 0.2500 -0.4670(3) 0.0314(9) Uani 1 2 d S . .
H13 H 0.0720 0.2198 -0.5388 0.047 Uiso 0.50 1 d PR . .
H14 H 0.0950 0.3854 -0.4669 0.047 Uiso 0.50 1 d PR . .
H15 H 0.1137 0.1751 -0.4668 0.047 Uiso 0.50 1 d PR . .
C9 C 0.29485(12) 0.2500 0.2416(3) 0.0294(8) Uani 1 2 d S . .
H16 H 0.3241 0.2500 0.2337 0.035 Uiso 1 2 d SR . .
C21 C 0.0151(4) 0.2500 0.093(4) 0.053(18) Uiso 0.20 2 d SPD A 1
H17 H 0.0064 0.3775 0.0683 0.080 Uiso 0.10 1 d PR A 1
H18 H 0.0091 0.1600 0.0281 0.080 Uiso 0.10 1 d PR A 1
H19 H -0.0001 0.2125 0.1648 0.080 Uiso 0.10 1 d PR A 1
C21X C 0.01644(16) 0.1940(16) 0.0952(8) 0.014(2) Uiso 0.40 1 d PD . 2
H20 H 0.0090 0.0728 0.0576 0.021 Uiso 0.40 1 d PR . 2
H21 H 0.0022 0.1972 0.1724 0.021 Uiso 0.40 1 d PR . 2
H22 H 0.0038 0.2936 0.0459 0.021 Uiso 0.40 1 d PR . 2
C40 C 0.06186(15) 0.2010(6) -0.3517(4) 0.0239(14) Uani 0.50 1 d P . .
C14 C 0.35612(12) 0.2500 0.4388(4) 0.0317(9) Uani 1 2 d S . .
H23 H 0.3730 0.2107 0.5073 0.048 Uiso 0.50 1 d PR . .
H24 H 0.3660 0.1855 0.3666 0.048 Uiso 0.50 1 d PR . .
H25 H 0.3584 0.3876 0.4280 0.048 Uiso 0.50 1 d PR . .
O3 O 0.29821(12) 0.1395(6) 0.5622(3) 0.0338(9) Uani 0.50 1 d P . .
C13 C 0.30966(16) 0.1963(6) 0.4612(5) 0.0270(13) Uani 0.50 1 d P . .
C42 C 0.04597(17) -0.0100(8) -0.3567(5) 0.0290(12) Uani 0.50 1 d P . .
H26 H 0.0298 -0.0368 -0.2846 0.044 Uiso 0.50 1 d PR . .
H27 H 0.0284 -0.0263 -0.4274 0.044 Uiso 0.50 1 d PR . .
H28 H 0.0695 -0.0977 -0.3612 0.044 Uiso 0.50 1 d PR . .
C41 C 0.02395(18) 0.3380(9) -0.3515(5) 0.0356(13) Uani 0.50 1 d P . .
H29 H 0.0069 0.3114 -0.2810 0.053 Uiso 0.50 1 d PR . .
H30 H 0.0334 0.4700 -0.3490 0.053 Uiso 0.50 1 d PR . .
H31 H 0.0075 0.3174 -0.4240 0.053 Uiso 0.50 1 d PR . .

loop_
_atom_site_aniso_label
_atom_site_aniso_U_11
_atom_site_aniso_U_22
_atom_site_aniso_U_33
_atom_site_aniso_U_23
_atom_site_aniso_U_13
_atom_site_aniso_U_12
Cu1 0.0162(2) 0.0306(3) 0.0152(2) 0.000 0.00048(16) 0.000
S1 0.0160(4) 0.0338(5) 0.0295(5) 0.000 0.0034(4) 0.000
O2 0.0222(13) 0.0364(14) 0.0146(12) 0.000 -0.0007(10) 0.000
O1 0.0169(12) 0.069(2) 0.0179(13) 0.000 0.0000(10) 0.000
N3 0.0151(13) 0.0278(15) 0.0208(15) 0.000 0.0025(11) 0.000
N1 0.0164(15) 0.048(2) 0.0222(16) 0.000 0.0052(12) 0.000
N2 0.0158(15) 0.051(2) 0.0224(16) 0.000 0.0037(13) 0.000
C20 0.0183(17) 0.040(2) 0.0153(16) 0.000 0.0020(13) 0.000
C12 0.032(2) 0.030(2) 0.0207(18) 0.000 -0.0006(15) 0.000
C7 0.0266(19) 0.042(2) 0.0151(17) 0.000 0.0053(14) 0.000
C10 0.026(2) 0.065(3) 0.022(2) 0.000 -0.0050(16) 0.000
C1 0.0217(17) 0.0172(16) 0.0170(16) 0.000 0.0018(13) 0.000
C2 0.0243(19) 0.0193(16) 0.0161(16) 0.000 -0.0027(14) 0.000
C3 0.0190(18) 0.068(3) 0.0197(18) 0.000 -0.0007(15) 0.000
C4 0.026(2) 0.047(2) 0.0161(17) 0.000 -0.0024(15) 0.000
C5 0.0282(18) 0.0179(16) 0.0146(16) 0.000 0.0054(14) 0.000
C6 0.0235(17) 0.0186(16) 0.0204(17) 0.000 0.0006(14) 0.000
C22 0.0582(19) 0.0303(15) 0.0332(15) -0.0055(13) 0.0246(14) 0.0008(14)
C11 0.0245(19) 0.0280(19) 0.0227(18) 0.000 -0.0021(15) 0.000
C15 0.029(2) 0.067(3) 0.028(2) 0.000 0.0082(17) 0.000
C8 0.0172(17) 0.0267(18) 0.0221(18) 0.000 0.0037(14) 0.000
C43 0.031(2) 0.049(2) 0.0140(17) 0.000 -0.0047(15) 0.000
C9 0.0206(18) 0.041(2) 0.0261(19) 0.000 -0.0002(15) 0.000
C40 0.025(2) 0.028(4) 0.020(2) 0.0018(17) -0.0002(17) 0.0004(18)
C14 0.025(2) 0.033(2) 0.037(2) 0.000 -0.0134(17) 0.000
O3 0.035(2) 0.046(2) 0.0206(19) 0.0023(17) -0.0044(16) 0.0073(18)
C13 0.028(3) 0.023(3) 0.030(3) -0.0027(18) -0.009(2) 0.0025(18)
C42 0.031(3) 0.035(3) 0.021(2) 0.000(2) -0.003(2) -0.008(2)
C41 0.039(3) 0.046(3) 0.022(3) -0.004(2) -0.009(2) 0.014(3)

loop_
_atom_type_symbol
_atom_type_description
_atom_type_scat_dispersion_real
_atom_type_scat_dispersion_imag
_atom_type_scat_source
C C 0.0033 0.0016 'International Tables Vol C Tables 4.2.6.8 and 6.1.1.4'
H H 0.0000 0.0000 'International Tables Vol C Tables 4.2.6.8 and 6.1.1.4'
N N 0.0061 0.0033 'International Tables Vol C Tables 4.2.6.8 and 6.1.1.4'
O O 0.0106 0.0060 'International Tables Vol C Tables 4.2.6.8 and 6.1.1.4'
S S 0.1246 0.1234 'International Tables Vol C Tables 4.2.6.8 and 6.1.1.4'
Cu Cu 0.3201 1.2651 'International Tables Vol C Tables 4.2.6.8 and 6.1.1.4'

loop_
_geom_angle_atom_site_label_1
_geom_angle_atom_site_label_2
_geom_angle_atom_site_label_3
_geom_angle
_geom_angle_site_symmetry_1
_geom_angle_site_symmetry_3
O1 Cu1 N1 93.67(12) . .
O1 Cu1 N3 175.19(12) . .
N1 Cu1 N3 81.52(12) . .
O1 Cu1 O2 94.18(11) . .
N1 Cu1 O2 172.15(12) . .
N3 Cu1 O2 90.62(11) . .
C8 S1 C15 100.02(18) . .
C11 O2 Cu1 130.9(2) . .
C1 O1 Cu1 128.4(2) . .
C9 N3 C8 122.5(3) . .
C9 N3 Cu1 126.8(2) . .
C8 N3 Cu1 110.7(2) . .
C7 N1 N2 116.7(3) . .
C7 N1 Cu1 127.0(3) . .
N2 N1 Cu1 116.3(2) . .
C8 N2 N1 110.5(3) . .
C22 C20 C22 110.4(3) . 8_565
C22 C20 C2 110.12(19) . .
C22 C20 C2 110.12(19) 8_565 .
C22 C20 C21 107.4(9) . .
C22 C20 C21 107.4(9) 8_565 .
C2 C20 C21 111.4(18) . .
C22 C20 C21X 119.1(5) . .
C22 C20 C21X 94.5(4) 8_565 .
C2 C20 C21X 111.5(4) . .
C22 C20 C21X 94.5(4) . 8_565
C22 C20 C21X 119.1(5) 8_565 8_565
C2 C20 C21X 111.5(4) . 8_565
C11 C12 H1 109.6 . .
C11 C12 H2 109.4 . .
H1 C12 H2 109.5 . .
C11 C12 H3 109.4 . .
H1 C12 H3 109.5 . .
H2 C12 H3 109.5 . .
N1 C7 C6 124.3(3) . .
N1 C7 H4 117.8 . .
C6 C7 H4 117.8 . .
C9 C10 C11 121.9(3) . .
C9 C10 C13 116.4(4) . .
C11 C10 C13 119.8(4) . .
C9 C10 C13 116.4(4) . 8_565
C11 C10 C13 119.8(4) . 8_565
O1 C1 C6 123.4(3) . .
O1 C1 C2 119.5(3) . .
C6 C1 C2 117.1(3) . .
C3 C2 C1 117.7(3) . .
C3 C2 C20 123.0(3) . .
C1 C2 C20 119.2(3) . .
C2 C3 C4 125.8(3) . .
C2 C3 H5 117.0 . .
C4 C3 H5 117.1 . .
C5 C4 C3 116.3(3) . .
C5 C4 C40 123.0(3) . 8_565
C3 C4 C40 119.0(3) . 8_565
C5 C4 C40 123.0(3) . .
C3 C4 C40 119.0(3) . .
C4 C5 C6 121.9(3) . .
C4 C5 H6 119.0 . .
C6 C5 H6 119.1 . .
C5 C6 C7 115.7(3) . .
C5 C6 C1 121.1(3) . .
C7 C6 C1 123.2(3) . .
C20 C22 H7 109.5 . .
C20 C22 H8 109.4 . .
H7 C22 H8 109.5 . .
C20 C22 H9 109.6 . .
H7 C22 H9 109.5 . .
H8 C22 H9 109.5 . .
O2 C11 C10 123.5(3) . .
O2 C11 C12 115.5(3) . .
C10 C11 C12 121.0(3) . .
S1 C15 H10 109.5 . .
S1 C15 H11 109.5 . .
H10 C15 H11 109.8 . .
S1 C15 H12 109.5 . .
H10 C15 H12 109.5 . .
H11 C15 H12 109.1 . .
N2 C8 N3 120.9(3) . .
N2 C8 S1 119.2(3) . .
N3 C8 S1 119.9(2) . .
C40 C43 H13 109.6 . .
C40 C43 H13 115.5 8_565 .
C40 C43 H14 109.5 . .
C40 C43 H14 84.7 8_565 .
H13 C43 H14 109.5 . .
C40 C43 H15 109.3 . .
C40 C43 H15 124.5 8_565 .
H13 C43 H15 109.5 . .
H14 C43 H15 109.5 . .
N3 C9 C10 126.4(3) . .
N3 C9 H16 116.8 . .
C10 C9 H16 116.8 . .
C20 C21 H17 108.8 . .
C20 C21 H18 107.5 . .
H17 C21 H18 109.5 . .
C20 C21 H19 112.0 . .
H17 C21 H19 109.5 . .
H18 C21 H19 109.5 . .
C20 C21 H20 101.0 . .
H17 C21 H20 137.8 . .
H19 C21 H20 85.1 . .
C20 C21 H21 105.6 . .
H17 C21 H21 116.5 . .
H18 C21 H21 108.5 . .
H20 C21 H21 81.8 . .
C20 C21 H22 128.1 . .
H18 C21 H22 68.7 . .
H19 C21 H22 117.9 . .
H20 C21 H22 96.5 . .
H21 C21 H22 125.1 . .
C21X C21X C20 75.7(4) 8_565 .
C20 C21X H17 91.2 . .
C21X C21X H18 107.0 8_565 .
C20 C21X H18 117.6 . .
H17 C21X H18 90.4 . .
C21X C21X H19 82.1 8_565 .
C20 C21X H19 113.6 . .
H17 C21X H19 85.3 . .
H18 C21X H19 128.6 . .
C21X C21X H20 150.4 8_565 .
C20 C21X H20 120.4 . .
H17 C21X H20 132.1 . .
H19 C21X H20 109.3 . .
C21X C21X H21 88.7 8_565 .
C20 C21X H21 109.5 . .
H17 C21X H21 93.5 . .
H18 C21X H21 132.5 . .
H20 C21X H21 106.4 . .
C20 C21X H22 107.1 . .
H18 C21X H22 65.0 . .
H19 C21X H22 97.3 . .
H20 C21X H22 106.2 . .
H21 C21X H22 106.4 . .
C40 C40 C41 102.6(4) 8_565 8_565
C40 C40 C41 51.7(3) 8_565 .
C41 C40 C41 50.9(6) 8_565 .
C40 C40 C42 160.9(3) 8_565 .
C41 C40 C42 58.4(4) 8_565 .
C41 C40 C42 109.2(4) . .
C40 C40 C43 77.39(16) 8_565 .
C41 C40 C43 124.9(4) 8_565 .
C41 C40 C43 106.6(4) . .
C42 C40 C43 110.6(3) . .
C40 C40 C4 77.49(16) 8_565 .
C41 C40 C4 124.7(4) 8_565 .
C41 C40 C4 106.6(3) . .
C42 C40 C4 114.1(3) . .
C43 C40 C4 109.4(3) . .
C13 C14 H23 118.4 8_565 .
C13 C14 H23 109.8 . .
C13 C14 H24 123.7 8_565 .
C13 C14 H24 109.3 . .
H23 C14 H24 109.5 . .
C13 C14 H25 81.6 8_565 .
C13 C14 H25 109.4 . .
H23 C14 H25 109.5 . .
H24 C14 H25 109.5 . .
C13 O3 O3 71.4(3) . 8_565
O3 O3 C13 45.7(2) 8_565 8_565
C13 C13 O3 108.6(3) 8_565 .
C13 C13 C10 75.94(17) 8_565 .
O3 C13 C10 123.1(4) . .
C13 C13 C14 76.01(17) 8_565 .
O3 C13 C14 120.2(4) . .
C10 C13 C14 115.9(4) . .
C13 C13 O3 45.7(2) 8_565 8_565
O3 C13 O3 62.9(4) . 8_565
C10 C13 O3 100.6(3) . 8_565
C14 C13 O3 98.8(3) . 8_565
C41 C42 C40 49.4(3) 8_565 .
C41 C42 H26 82.1 8_565 .
C40 C42 H26 109.0 . .
C41 C42 H27 80.9 8_565 .
C40 C42 H27 109.2 . .
H26 C42 H27 109.5 . .
C41 C42 H28 159.6 8_565 .
C40 C42 H28 110.2 . .
H26 C42 H28 109.5 . .
H27 C42 H28 109.5 . .
C41 C41 C40 77.4(4) 8_565 8_565
C41 C41 C42 149.5(3) 8_565 8_565
C40 C41 C42 72.3(4) 8_565 8_565
C41 C41 C40 51.7(3) 8_565 .
C42 C41 C40 97.9(4) 8_565 .
C41 C41 H29 79.0 8_565 .
C40 C41 H29 120.5 8_565 .
C42 C41 H29 118.8 8_565 .
C40 C41 H29 108.9 . .
C41 C41 H30 161.7 8_565 .
C40 C41 H30 84.5 8_565 .
C40 C41 H30 110.1 . .
H29 C41 H30 109.5 . .
C41 C41 H31 81.5 8_565 .
C40 C41 H31 119.7 8_565 .
C42 C41 H31 111.5 8_565 .
C40 C41 H31 109.4 . .
H29 C41 H31 109.5 . .
H30 C41 H31 109.5 . .

loop_
_geom_bond_atom_site_label_1
_geom_bond_atom_site_label_2
_geom_bond_distance
_geom_bond_site_symmetry_2
Cu1 O1 1.878(3) .
Cu1 N1 1.910(3) .
Cu1 N3 1.925(3) .
Cu1 O2 1.933(2) .
S1 C8 1.755(3) .
S1 C15 1.794(4) .
O2 C11 1.258(4) .
O1 C1 1.297(4) .
N3 C9 1.327(5) .
N3 C8 1.400(4) .
N1 C7 1.295(5) .
N1 N2 1.404(4) .
N2 C8 1.289(5) .
C20 C22 1.521(3) .
C20 C22 1.521(3) 8_565
C20 C2 1.532(5) .
C20 C21 1.558(10) .
C20 C21X 1.561(5) 8_565
C12 C11 1.498(5) .
C12 H1 0.9599 .
C12 H2 0.9600 .
C12 H3 0.9600 .
C7 C6 1.425(5) .
C7 H4 0.9300 .
C10 C9 1.387(5) .
C10 C11 1.446(5) .
C10 C13 1.528(6) .
C10 C13 1.528(6) 8_565
C1 C6 1.437(5) .
C1 C2 1.444(5) .
C2 C3 1.375(5) .
C3 C4 1.420(5) .
C3 H5 0.9300 .
C4 C5 1.360(5) .
C4 C40 1.562(6) 8_565
C4 C40 1.562(6) .
C5 C6 1.420(5) .
C5 H6 0.9300 .
C22 H7 0.9600 .
C22 H8 0.9597 .
C22 H9 0.9600 .
C15 H10 0.9600 .
C15 H11 0.9600 .
C15 H12 0.9600 .
C43 C40 1.550(6) .
C43 C40 1.550(6) 8_565
C43 H13 0.9600 .
C43 H14 0.9600 .
C43 H15 0.9600 .
C9 H16 0.9300 .
C21 H17 0.9601 .
C21 H18 0.9600 .
C21 H19 0.9601 .
C21 H20 1.2968 .
C21 H21 1.0316 .
C21 H22 0.6928 .
C21X C21X 0.77(2) 8_565
C21X H18 0.8052 .
C21X H19 0.9333 .
C21X H20 0.9621 .
C21X H21 0.9595 .
C21X H22 0.9611 .
C40 C40 0.677(9) 8_565
C40 C41 1.229(7) 8_565
C40 C41 1.527(7) .
C40 C42 1.543(7) .
C14 C13 1.536(6) 8_565
C14 C13 1.536(6) .
C14 H23 0.9602 .
C14 H24 0.9600 .
C14 H25 0.9600 .
O3 C13 1.228(6) .
O3 O3 1.526(8) 8_565
O3 C13 1.625(6) 8_565
C13 C13 0.742(9) 8_565
C13 O3 1.625(6) 8_565
C42 C41 1.379(8) 8_565
C42 H26 0.9599 .
C42 H27 0.9600 .
C42 H28 0.9601 .
C41 C41 1.215(12) 8_565
C41 C40 1.229(7) 8_565
C41 C42 1.379(8) 8_565
C41 H29 0.9600 .
C41 H30 0.9600 .
C41 H31 0.9600 .

loop_
_geom_torsion_atom_site_label_1
_geom_torsion_atom_site_label_2
_geom_torsion_atom_site_label_3
_geom_torsion_atom_site_label_4
_geom_torsion
_geom_torsion_site_symmetry_1
_geom_torsion_site_symmetry_4
O1 Cu1 O2 C11 180.0 . .
N1 Cu1 O1 C1 0.0 . .
N1 Cu1 N3 C9 180.0 . .
O2 Cu1 N3 C9 0.0 . .
N1 Cu1 N3 C8 0.0 . .
O2 Cu1 N3 C8 180.0 . .
O1 Cu1 N1 N2 180.0 . .
N3 Cu1 N1 N2 0.0 . .
C7 N1 N2 C8 180.0 . .
Cu1 N1 N2 C8 0.0 . .
N2 N1 C7 C6 180.0 . .
Cu1 N1 C7 C6 0.0 . .
Cu1 O1 C1 C6 0.0 . .
Cu1 O1 C1 C2 180.0 . .
O1 C1 C2 C3 180.0 . .
C6 C1 C2 C3 0.0 . .
O1 C1 C2 C20 0.0 . .
C6 C1 C2 C20 180.0 . .
C22 C20 C2 C3 -119.0(2) . .
C22 C20 C2 C3 119.0(2) 8_565 .
C21 C20 C2 C3 0.0 . .
C21X C20 C2 C3 15.4(5) . .
C21X C20 C2 C3 -15.4(5) 8_565 .
C22 C20 C2 C1 61.0(2) . .
C22 C20 C2 C1 -61.0(2) 8_565 .
C21 C20 C2 C1 180.0 . .
C21X C20 C2 C1 -164.6(5) . .
C21X C20 C2 C1 164.6(5) 8_565 .
C1 C2 C3 C4 0.0 . .
C20 C2 C3 C4 180.0 . .
C2 C3 C4 C5 0.0 . .
C2 C3 C4 C40 -165.66(19) . 8_565
C2 C3 C4 C40 165.66(19) . .
C3 C4 C5 C6 0.0 . .
C40 C4 C5 C6 165.0(2) 8_565 .
C40 C4 C5 C6 -165.0(2) . .
C4 C5 C6 C7 180.0 . .
C4 C5 C6 C1 0.0 . .
N1 C7 C6 C5 180.0 . .
N1 C7 C6 C1 0.0 . .
O1 C1 C6 C5 180.0 . .
C2 C1 C6 C5 0.0 . .
O1 C1 C6 C7 0.0 . .
C2 C1 C6 C7 180.0 . .
Cu1 O2 C11 C10 0.0 . .
Cu1 O2 C11 C12 180.0 . .
C9 C10 C11 O2 0.0 . .
C13 C10 C11 O2 -163.7(2) . .
C13 C10 C11 O2 163.7(2) 8_565 .
C9 C10 C11 C12 180.0 . .
C13 C10 C11 C12 16.3(2) . .
C13 C10 C11 C12 -16.3(2) 8_565 .
N1 N2 C8 N3 0.0 . .
N1 N2 C8 S1 180.0 . .
C9 N3 C8 N2 180.0 . .
Cu1 N3 C8 N2 0.0 . .
C9 N3 C8 S1 0.0 . .
Cu1 N3 C8 S1 180.0 . .
C15 S1 C8 N2 0.0 . .
C15 S1 C8 N3 180.0 . .
C8 N3 C9 C10 180.0 . .
Cu1 N3 C9 C10 0.0 . .
C11 C10 C9 N3 0.0 . .
C13 C10 C9 N3 164.3(2) . .
C13 C10 C9 N3 -164.3(2) 8_565 .
C22 C20 C21X C21X 34.2(2) . 8_565
C22 C20 C21X C21X 150.5(2) 8_565 8_565
C2 C20 C21X C21X -95.8(2) . 8_565
C21 C20 C21X C21X -3(8) . 8_565
C40 C43 C40 C41 96.8(5) 8_565 8_565
C40 C43 C40 C41 43.2(4) 8_565 .
C40 C43 C40 C42 161.8(3) 8_565 .
C40 C43 C40 C4 -71.7(3) 8_565 .
C5 C4 C40 C40 -98.28(15) . 8_565
C3 C4 C40 C40 97.07(13) . 8_565
C5 C4 C40 C41 164.9(4) . 8_565
C3 C4 C40 C41 0.2(6) . 8_565
C40 C4 C40 C41 -96.8(5) 8_565 8_565
C5 C4 C40 C41 -141.6(3) . .
C3 C4 C40 C41 53.8(4) . .
C40 C4 C40 C41 -43.3(4) 8_565 .
C5 C4 C40 C42 97.8(4) . .
C3 C4 C40 C42 -66.9(4) . .
C40 C4 C40 C42 -163.9(3) 8_565 .
C5 C4 C40 C43 -26.6(3) . .
C3 C4 C40 C43 168.70(17) . .
C40 C4 C40 C43 71.6(3) 8_565 .
O3 O3 C13 C13 0.000(2) 8_565 8_565
O3 O3 C13 C10 -85.0(4) 8_565 .
C13 O3 C13 C10 -85.0(4) 8_565 .
O3 O3 C13 C14 84.3(3) 8_565 .
C13 O3 C13 C14 84.3(3) 8_565 .
C13 O3 C13 O3 0.000(3) 8_565 8_565
C9 C10 C13 C13 97.15(15) . 8_565
C11 C10 C13 C13 -98.24(16) . 8_565
C9 C10 C13 O3 -159.6(4) . .
C11 C10 C13 O3 5.0(5) . .
C13 C10 C13 O3 103.3(4) 8_565 .
C9 C10 C13 C14 30.6(4) . .
C11 C10 C13 C14 -164.8(2) . .
C13 C10 C13 C14 -66.5(3) 8_565 .
C9 C10 C13 O3 136.0(2) . 8_565
C11 C10 C13 O3 -59.4(3) . 8_565
C13 C10 C13 O3 38.8(3) 8_565 8_565
C13 C14 C13 O3 -103.6(4) 8_565 .
C13 C14 C13 C10 66.5(3) 8_565 .
C13 C14 C13 O3 -40.0(3) 8_565 8_565
C40 C40 C42 C41 -7.3(8) 8_565 8_565
C41 C40 C42 C41 -2.0(2) . 8_565
C43 C40 C42 C41 -119.1(5) . 8_565
C4 C40 C42 C41 117.1(5) . 8_565
C40 C40 C41 C41 180.0 8_565 8_565
C42 C40 C41 C41 2.2(2) . 8_565
C43 C40 C41 C41 121.7(4) . 8_565
C4 C40 C41 C41 -121.5(4) . 8_565
C41 C40 C41 C40 180.0 8_565 8_565
C42 C40 C41 C40 -177.8(2) . 8_565
C43 C40 C41 C40 -58.3(4) . 8_565
C4 C40 C41 C40 58.5(4) . 8_565
C40 C40 C41 C42 2.4(3) 8_565 8_565
C41 C40 C41 C42 -177.6(3) 8_565 8_565
C42 C40 C41 C42 -175.4(5) . 8_565
C43 C40 C41 C42 -55.9(4) . 8_565
C4 C40 C41 C42 60.8(4) . 8_565
